data_7020435
loop_
_publ_author_name
'Benhamou, Laila'
'Thibon, Aurore'
'Brelot, Lydia'
'Lachkar, Mohammed'
'Mandon, Dominique'

_publ_section_title
;
 Structural bases of oxygen-sensitivity in Fe(ii) complexes with tripodal
 ligands. Steric effects, Lewis acidity and the role of ancillary ligands.
;
_journal_issue 47
_journal_name_full 'Dalton transactions (Cambridge, England : 2003)'
_journal_page_first 14369
_journal_page_last 14380
_journal_paper_doi 10.1039/c2dt31558k
_journal_volume 41
_journal_year 2012
_chemical_formula_moiety 'C18 H19 F2 Fe N4 O2, 2(C F3 O3 S)'
_chemical_formula_sum 'C20 H19 F8 Fe N4 O8 S2'
_chemical_formula_weight 715.36
_chemical_name_systematic
;
?
;
_space_group_IT_number 14
_symmetry_cell_setting monoclinic
_symmetry_space_group_name_Hall '-P 2ybc'
_symmetry_space_group_name_H-M 'P 1 21/c 1'
_atom_sites_solution_hydrogens geom
_atom_sites_solution_primary direct
_atom_sites_solution_secondary difmap
_audit_creation_method SHELXL-97
_cell_angle_alpha 90.00
_cell_angle_beta 108.627(2)
_cell_angle_gamma 90.00
_cell_formula_units_Z 4
_cell_length_a 9.1936(4)
_cell_length_b 28.5638(8)
_cell_length_c 11.2226(5)
_cell_measurement_reflns_used 13245
_cell_measurement_temperature 173(2)
_cell_measurement_theta_max 27.485
_cell_measurement_theta_min 0.998
_cell_volume 2792.73(19)
_computing_cell_refinement 'Denzo (Nonius B.V., 1998)'
_computing_data_collection 'Collect (Nonius B.V., 1998)'
_computing_data_reduction 'Denzo (Nonius B.V., 1998)'
_computing_molecular_graphics 'PLATON 98 (Spek, 1998)'
_computing_publication_material 'SHELXL-97 (Sheldrick, 1997)'
_computing_structure_refinement 'SHELXL-97 (Sheldrick, 1997)'
_computing_structure_solution 'SHELXS-97 (Sheldrick, 1997)'
_diffrn_ambient_temperature 173(2)
_diffrn_measured_fraction_theta_full 0.999
_diffrn_measured_fraction_theta_max 0.999
_diffrn_measurement_device_type KappaCCD
_diffrn_measurement_method 'phi and omega scans'
_diffrn_radiation_monochromator graphite
_diffrn_radiation_source 'fine-focus sealed tube'
_diffrn_radiation_type MoK\a
_diffrn_radiation_wavelength 0.71073
_diffrn_reflns_av_R_equivalents 0.0918
_diffrn_reflns_av_sigmaI/netI 0.1332
_diffrn_reflns_limit_h_max 11
_diffrn_reflns_limit_h_min -6
_diffrn_reflns_limit_k_max 31
_diffrn_reflns_limit_k_min -37
_diffrn_reflns_limit_l_max 14
_diffrn_reflns_limit_l_min -14
_diffrn_reflns_number 17293
_diffrn_reflns_theta_full 27.48
_diffrn_reflns_theta_max 27.48
_diffrn_reflns_theta_min 1.43
_exptl_absorpt_coefficient_mu 0.794
_exptl_absorpt_correction_T_max 0.94549
_exptl_absorpt_correction_T_min 0.85619
_exptl_absorpt_correction_type multi-scan
_exptl_absorpt_process_details 'MULscanABS in PLATON (Spek, 2003)'
_exptl_crystal_colour red
_exptl_crystal_density_diffrn 1.701
_exptl_crystal_density_method 'not measured'
_exptl_crystal_description prism
_exptl_crystal_F_000 1444
_exptl_crystal_size_max 0.22
_exptl_crystal_size_mid 0.20
_exptl_crystal_size_min 0.07
_refine_diff_density_max 0.451
_refine_diff_density_min -0.890
_refine_diff_density_rms 0.138
_refine_ls_extinction_method none
_refine_ls_goodness_of_fit_ref 0.960
_refine_ls_hydrogen_treatment constr
_refine_ls_matrix_type full
_refine_ls_number_parameters 397
_refine_ls_number_reflns 6399
_refine_ls_number_restraints 0
_refine_ls_restrained_S_all 0.960
_refine_ls_R_factor_all 0.1606
_refine_ls_R_factor_gt 0.0552
_refine_ls_shift/su_max 0.000
_refine_ls_shift/su_mean 0.000
_refine_ls_structure_factor_coef Fsqd
_refine_ls_weighting_details 'calc w=1/[\s^2^(Fo^2^)+(0.1030P)^2^+0.0000P] where P=(Fo^2^+2Fc^2^)/3'
_refine_ls_weighting_scheme calc
_refine_ls_wR_factor_gt 0.1281
_refine_ls_wR_factor_ref 0.2003
_reflns_number_gt 3005
_reflns_number_total 6399
_reflns_threshold_expression I>2sigma(I)
_cod_data_source_file c2dt31558k.txt
_cod_data_source_block laila14
_cod_depositor_comments
;
The following automatic conversions were performed:

'_symmetry_cell_setting' value 'Monoclinic' changed to 'monoclinic'
according to /home/saulius/struct/CIF-dictionaries/cif_core.dic
dictionary named 'cif_core.dic' version 2.4.2 from 2011-04-26.

Automatic conversion script
Id: cif_fix_values 1891 2012-01-12 08:04:46Z andrius 
;
_cod_original_sg_symbol_H-M 'P 21/c'
_cod_database_code 7020435

loop_
_symmetry_equiv_pos_as_xyz
'x, y, z'
'-x, y+1/2, -z+1/2'
'-x, -y, -z'
'x, -y-1/2, z-1/2'

loop_
_atom_site_label
_atom_site_type_symbol
_atom_site_fract_x
_atom_site_fract_y
_atom_site_fract_z
_atom_site_U_iso_or_equiv
_atom_site_adp_type
_atom_site_occupancy
_atom_site_symmetry_multiplicity
_atom_site_calc_flag
_atom_site_refinement_flags
C1 C 0.2842(7) 0.24244(19) 0.5986(5) 0.0494(14) Uani 1 1 d .
C2 C 0.2429(8) 0.28630(18) 0.6261(5) 0.0600(16) Uani 1 1 d .
H2 H 0.2905 0.3136 0.6075 0.072 Uiso 1 1 calc R
C3 C 0.1314(8) 0.2891(2) 0.6810(6) 0.0657(17) Uani 1 1 d .
H3 H 0.0973 0.3188 0.6995 0.079 Uiso 1 1 calc R
C4 C 0.0675(7) 0.24867(19) 0.7100(5) 0.0551(15) Uani 1 1 d .
H4 H -0.0084 0.2503 0.7508 0.066 Uiso 1 1 calc R
C5 C 0.1148(6) 0.20601(17) 0.6791(5) 0.0425(12) Uani 1 1 d .
C6 C 0.0508(6) 0.16084(17) 0.7070(5) 0.0449(13) Uani 1 1 d .
H6A H 0.0087 0.1652 0.7772 0.054 Uiso 1 1 calc R
H6B H -0.0336 0.1504 0.6322 0.054 Uiso 1 1 calc R
C7 C 0.2870(6) 0.13694(18) 0.8656(5) 0.0472(13) Uani 1 1 d .
H7A H 0.2573 0.1207 0.9323 0.057 Uiso 1 1 calc R
H7B H 0.2815 0.1710 0.8794 0.057 Uiso 1 1 calc R
C8 C 0.4502(6) 0.12438(15) 0.8793(5) 0.0400(12) Uani 1 1 d .
C9 C 0.5549(7) 0.11698(18) 0.9968(5) 0.0552(15) Uani 1 1 d .
H9 H 0.5223 0.1158 1.0690 0.066 Uiso 1 1 calc R
C10 C 0.7082(8) 0.1112(2) 1.0080(6) 0.0596(16) Uani 1 1 d .
H10 H 0.7824 0.1071 1.0886 0.072 Uiso 1 1 calc R
C11 C 0.7517(7) 0.11142(18) 0.9039(5) 0.0544(15) Uani 1 1 d .
H11 H 0.8563 0.1076 0.9093 0.065 Uiso 1 1 calc R
C12 C 0.6395(6) 0.11735(17) 0.7901(5) 0.0442(13) Uani 1 1 d .
C13 C 0.1084(7) 0.07741(18) 0.7413(6) 0.0573(16) Uani 1 1 d .
H13A H 0.0007 0.0775 0.6852 0.069 Uiso 1 1 calc R
H13B H 0.1077 0.0700 0.8273 0.069 Uiso 1 1 calc R
C14 C 0.1938(6) 0.03999(17) 0.6995(5) 0.0471(13) Uani 1 1 d .
C15 C 0.1858(8) -0.0061(2) 0.7319(6) 0.0706(19) Uani 1 1 d .
H15 H 0.1357 -0.0144 0.7909 0.085 Uiso 1 1 calc R
C16 C 0.2503(8) -0.0398(2) 0.6787(7) 0.081(2) Uani 1 1 d .
H16 H 0.2447 -0.0718 0.7000 0.097 Uiso 1 1 calc R
C17 C 0.3226(8) -0.0273(2) 0.5951(7) 0.075(2) Uani 1 1 d .
H17 H 0.3654 -0.0504 0.5552 0.090 Uiso 1 1 calc R
C18 C 0.3325(7) 0.01973(18) 0.5694(6) 0.0546(15) Uani 1 1 d .
C19 C 0.2484(8) 0.0162(2) 1.1515(6) 0.0639(18) Uani 1 1 d .
C20 C 0.6792(7) 0.2480(2) 0.8712(6) 0.0578(16) Uani 1 1 d .
N1 N 0.2246(5) 0.20230(13) 0.6235(4) 0.0400(10) Uani 1 1 d .
N2 N 0.1736(5) 0.12486(13) 0.7417(4) 0.0398(10) Uani 1 1 d .
N3 N 0.2697(5) 0.05344(13) 0.6200(4) 0.0393(10) Uani 1 1 d .
N4 N 0.4904(5) 0.12460(12) 0.7739(4) 0.0380(10) Uani 1 1 d .
O1 O 0.4177(4) 0.13698(12) 0.4762(3) 0.0476(9) Uani 1 1 d .
O2 O 0.0850(4) 0.12280(11) 0.4470(3) 0.0458(9) Uani 1 1 d .
O3 O 0.0858(4) 0.06848(13) 1.2473(3) 0.0612(11) Uani 1 1 d .
O4 O 0.1112(4) 0.09043(12) 1.0483(3) 0.0542(10) Uani 1 1 d .
O5 O 0.3271(4) 0.09883(12) 1.2387(3) 0.0535(10) Uani 1 1 d .
O6 O 0.7001(4) 0.32743(13) 0.9825(4) 0.0598(11) Uani 1 1 d .
O7 O 0.8752(5) 0.31005(14) 0.8684(5) 0.0761(14) Uani 1 1 d .
O8 O 0.6070(5) 0.32682(15) 0.7552(4) 0.0790(13) Uani 1 1 d .
F1 F 0.3864(5) 0.23781(14) 0.5443(4) 0.0576(12) Uani 0.70 1 d P
F2 F 0.6782(4) 0.11541(13) 0.6889(3) 0.0541(10) Uani 0.80 1 d P
F3 F 0.4077(8) 0.03383(19) 0.5026(6) 0.0567(17) Uani 0.50 1 d P
F4 F 0.3200(5) -0.00399(12) 1.2593(4) 0.1136(18) Uani 1 1 d .
F5 F 0.3387(6) 0.01621(17) 1.0824(5) 0.1168(17) Uani 1 1 d .
F6 F 0.1259(4) -0.01065(11) 1.0962(4) 0.0973(15) Uani 1 1 d .
F7 F 0.5380(5) 0.24017(13) 0.8696(4) 0.0867(12) Uani 1 1 d .
F8 F 0.6952(5) 0.22701(13) 0.7700(4) 0.0955(13) Uani 1 1 d .
F9 F 0.7725(5) 0.22792(13) 0.9713(4) 0.1221(18) Uani 1 1 d .
S1 S 0.18607(15) 0.07499(4) 1.17396(12) 0.0399(3) Uani 1 1 d .
S2 S 0.71800(16) 0.31029(4) 0.86801(14) 0.0454(4) Uani 1 1 d .
Fe1 Fe 0.29394(8) 0.12948(2) 0.59723(6) 0.0343(2) Uani 1 1 d .
H1W H 0.5179 0.1498 0.4757 0.050 Uiso 1 1 d .
H2W H 0.3858 0.1271 0.3995 0.050 Uiso 1 1 d .
H3W H 0.0860 0.1006 0.3763 0.050 Uiso 1 1 d .
H4W H 0.0317 0.1493 0.4213 0.050 Uiso 1 1 d .

loop_
_atom_site_aniso_label
_atom_site_aniso_U_11
_atom_site_aniso_U_22
_atom_site_aniso_U_33
_atom_site_aniso_U_23
_atom_site_aniso_U_13
_atom_site_aniso_U_12
C1 0.054(4) 0.050(3) 0.042(3) 0.001(3) 0.012(3) -0.007(3)
C2 0.086(5) 0.034(3) 0.060(4) 0.003(3) 0.023(4) -0.003(3)
C3 0.077(5) 0.052(4) 0.073(4) -0.004(3) 0.030(4) 0.015(3)
C4 0.053(4) 0.056(4) 0.060(4) -0.005(3) 0.023(3) 0.005(3)
C5 0.037(3) 0.050(3) 0.040(3) -0.008(2) 0.013(2) -0.003(2)
C6 0.034(3) 0.053(3) 0.053(3) -0.005(3) 0.022(3) -0.002(2)
C7 0.057(4) 0.052(3) 0.038(3) -0.001(2) 0.022(3) -0.005(3)
C8 0.051(3) 0.038(3) 0.032(3) -0.002(2) 0.014(2) -0.005(2)
C9 0.072(5) 0.052(3) 0.038(3) 0.004(3) 0.014(3) 0.000(3)
C10 0.063(4) 0.059(3) 0.043(4) 0.002(3) -0.003(3) -0.003(3)
C11 0.046(3) 0.044(3) 0.060(4) 0.001(3) -0.001(3) 0.000(3)
C12 0.044(3) 0.041(3) 0.051(3) -0.003(2) 0.019(3) -0.003(2)
C13 0.058(4) 0.054(3) 0.074(4) -0.008(3) 0.041(3) -0.016(3)
C14 0.049(3) 0.044(3) 0.053(3) -0.004(3) 0.023(3) -0.013(2)
C15 0.076(5) 0.053(4) 0.097(5) -0.001(3) 0.047(4) -0.020(3)
C16 0.086(5) 0.043(3) 0.129(7) 0.008(4) 0.055(5) -0.012(3)
C17 0.072(5) 0.041(3) 0.128(6) -0.012(4) 0.056(5) -0.002(3)
C18 0.045(3) 0.042(3) 0.077(4) 0.000(3) 0.019(3) 0.002(3)
C19 0.063(5) 0.048(3) 0.059(4) -0.014(3) -0.011(4) 0.000(3)
C20 0.047(4) 0.055(4) 0.068(4) -0.007(3) 0.013(3) -0.005(3)
N1 0.038(3) 0.045(2) 0.035(2) -0.0060(19) 0.008(2) -0.0030(19)
N2 0.039(3) 0.043(2) 0.042(2) -0.0069(18) 0.017(2) -0.0056(18)
N3 0.037(2) 0.038(2) 0.043(3) -0.0019(19) 0.013(2) -0.0010(18)
N4 0.041(3) 0.035(2) 0.037(2) -0.0036(18) 0.011(2) -0.0061(18)
O1 0.039(2) 0.073(2) 0.0332(19) -0.0064(16) 0.0157(16) -0.0167(17)
O2 0.037(2) 0.051(2) 0.041(2) -0.0070(16) 0.0016(16) 0.0069(15)
O3 0.066(3) 0.074(3) 0.055(2) -0.018(2) 0.036(2) -0.032(2)
O4 0.058(3) 0.061(2) 0.040(2) 0.0040(17) 0.0119(18) -0.0036(18)
O5 0.048(2) 0.057(2) 0.054(2) -0.0165(18) 0.0143(19) -0.0193(17)
O6 0.040(2) 0.075(3) 0.062(3) -0.025(2) 0.0130(19) 0.0040(19)
O7 0.048(3) 0.073(3) 0.123(4) -0.040(3) 0.048(3) -0.023(2)
O8 0.098(4) 0.073(3) 0.060(3) 0.021(2) 0.017(3) 0.013(2)
F1 0.073(3) 0.046(2) 0.069(3) -0.005(2) 0.044(3) -0.015(2)
F2 0.038(2) 0.079(3) 0.044(2) 0.0112(19) 0.0121(18) 0.0067(18)
F3 0.071(5) 0.047(3) 0.069(4) 0.006(3) 0.045(4) 0.013(3)
F4 0.131(4) 0.060(2) 0.092(3) 0.000(2) -0.046(3) 0.018(2)
F5 0.106(4) 0.116(4) 0.139(4) -0.051(3) 0.054(3) 0.025(3)
F6 0.084(3) 0.053(2) 0.114(3) -0.031(2) -0.025(2) -0.0021(19)
F7 0.079(3) 0.088(3) 0.099(3) -0.008(2) 0.037(2) -0.037(2)
F8 0.106(3) 0.070(2) 0.122(3) -0.046(2) 0.052(3) -0.023(2)
F9 0.125(4) 0.062(2) 0.133(4) 0.027(2) -0.024(3) 0.006(2)
S1 0.0418(8) 0.0425(7) 0.0351(7) -0.0050(6) 0.0117(6) -0.0074(6)
S2 0.0398(8) 0.0421(7) 0.0571(9) -0.0052(6) 0.0194(7) -0.0011(6)
Fe1 0.0317(4) 0.0402(4) 0.0320(4) 0.0000(3) 0.0115(3) -0.0029(3)

loop_
_atom_type_symbol
_atom_type_description
_atom_type_scat_dispersion_real
_atom_type_scat_dispersion_imag
_atom_type_scat_source
C C 0.0033 0.0016 'International Tables Vol C Tables 4.2.6.8 and 6.1.1.4'
H H 0.0000 0.0000 'International Tables Vol C Tables 4.2.6.8 and 6.1.1.4'
N N 0.0061 0.0033 'International Tables Vol C Tables 4.2.6.8 and 6.1.1.4'
O O 0.0106 0.0060 'International Tables Vol C Tables 4.2.6.8 and 6.1.1.4'
F F 0.0171 0.0103 'International Tables Vol C Tables 4.2.6.8 and 6.1.1.4'
S S 0.1246 0.1234 'International Tables Vol C Tables 4.2.6.8 and 6.1.1.4'
Fe Fe 0.3463 0.8444 'International Tables Vol C Tables 4.2.6.8 and 6.1.1.4'

loop_
_geom_angle_atom_site_label_1
_geom_angle_atom_site_label_2
_geom_angle_atom_site_label_3
_geom_angle
F1 C1 N1 115.0(5)
F1 C1 C2 119.9(5)
N1 C1 C2 125.0(6)
C3 C2 C1 117.3(5)
C3 C2 H2 121.3
C1 C2 H2 121.3
C2 C3 C4 119.9(5)
C2 C3 H3 120.1
C4 C3 H3 120.1
C5 C4 C3 119.3(6)
C5 C4 H4 120.4
C3 C4 H4 120.4
N1 C5 C4 122.0(5)
N1 C5 C6 115.6(4)
C4 C5 C6 122.4(5)
N2 C6 C5 109.6(4)
N2 C6 H6A 109.7
C5 C6 H6A 109.7
N2 C6 H6B 109.7
C5 C6 H6B 109.7
H6A C6 H6B 108.2
N2 C7 C8 114.8(4)
N2 C7 H7A 108.6
C8 C7 H7A 108.6
N2 C7 H7B 108.6
C8 C7 H7B 108.6
H7A C7 H7B 107.5
N4 C8 C9 122.5(5)
N4 C8 C7 117.0(4)
C9 C8 C7 120.3(5)
C8 C9 C10 119.0(6)
C8 C9 H9 120.5
C10 C9 H9 120.5
C11 C10 C9 119.7(5)
C11 C10 H10 120.2
C9 C10 H10 120.2
C10 C11 C12 117.6(6)
C10 C11 H11 121.2
C12 C11 H11 121.2
F2 C12 N4 116.3(5)
F2 C12 C11 118.4(5)
N4 C12 C11 125.3(5)
N2 C13 C14 113.9(4)
N2 C13 H13A 108.8
C14 C13 H13A 108.8
N2 C13 H13B 108.8
C14 C13 H13B 108.8
H13A C13 H13B 107.7
N3 C14 C15 121.9(5)
N3 C14 C13 116.1(4)
C15 C14 C13 121.8(5)
C16 C15 C14 119.6(6)
C16 C15 H15 120.2
C14 C15 H15 120.2
C17 C16 C15 119.5(6)
C17 C16 H16 120.3
C15 C16 H16 120.3
C16 C17 C18 118.6(6)
C16 C17 H17 120.7
C18 C17 H17 120.7
F3 C18 N3 115.0(5)
F3 C18 C17 121.9(6)
N3 C18 C17 123.0(6)
F5 C19 F4 108.7(6)
F5 C19 F6 108.9(5)
F4 C19 F6 105.9(5)
F5 C19 S1 111.8(5)
F4 C19 S1 111.5(4)
F6 C19 S1 109.7(4)
F9 C20 F7 108.1(6)
F9 C20 F8 108.2(5)
F7 C20 F8 106.8(5)
F9 C20 S2 111.6(4)
F7 C20 S2 111.5(4)
F8 C20 S2 110.4(4)
C1 N1 C5 116.5(4)
C1 N1 Fe1 128.3(4)
C5 N1 Fe1 115.0(3)
C13 N2 C6 111.1(4)
C13 N2 C7 112.1(4)
C6 N2 C7 109.4(4)
C13 N2 Fe1 110.2(3)
C6 N2 Fe1 106.2(3)
C7 N2 Fe1 107.6(3)
C18 N3 C14 117.3(5)
C18 N3 Fe1 125.8(4)
C14 N3 Fe1 116.7(3)
C12 N4 C8 115.8(4)
C12 N4 Fe1 129.5(3)
C8 N4 Fe1 114.3(3)
Fe1 O1 H1W 139.2
Fe1 O1 H2W 123.0
H1W O1 H2W 97.8
Fe1 O2 H3W 116.3
Fe1 O2 H4W 116.2
H3W O2 H4W 114.5
O4 S1 O3 114.3(2)
O4 S1 O5 115.2(2)
O3 S1 O5 114.4(2)
O4 S1 C19 102.8(3)
O3 S1 C19 104.5(3)
O5 S1 C19 103.5(3)
O8 S2 O6 115.3(3)
O8 S2 O7 115.8(3)
O6 S2 O7 113.6(2)
O8 S2 C20 104.6(3)
O6 S2 C20 103.7(3)
O7 S2 C20 101.4(3)
O1 Fe1 O2 92.09(13)
O1 Fe1 N3 106.19(15)
O2 Fe1 N3 84.52(13)
O1 Fe1 N4 97.65(15)
O2 Fe1 N4 167.53(14)
N3 Fe1 N4 85.30(13)
O1 Fe1 N1 103.55(15)
O2 Fe1 N1 87.96(13)
N3 Fe1 N1 149.53(16)
N4 Fe1 N1 97.25(14)
O1 Fe1 N2 175.13(13)
O2 Fe1 N2 92.21(14)
N3 Fe1 N2 76.50(14)
N4 Fe1 N2 78.41(15)
N1 Fe1 N2 74.33(15)

loop_
_geom_bond_atom_site_label_1
_geom_bond_atom_site_label_2
_geom_bond_distance
C1 F1 1.280(6)
C1 N1 1.338(6)
C1 C2 1.372(7)
C2 C3 1.357(8)
C2 H2 0.9500
C3 C4 1.381(8)
C3 H3 0.9500
C4 C5 1.375(7)
C4 H4 0.9500
C5 N1 1.350(6)
C5 C6 1.492(7)
C6 N2 1.483(6)
C6 H6A 0.9900
C6 H6B 0.9900
C7 N2 1.488(6)
C7 C8 1.502(7)
C7 H7A 0.9900
C7 H7B 0.9900
C8 N4 1.347(6)
C8 C9 1.378(7)
C9 C10 1.384(8)
C9 H9 0.9500
C10 C11 1.351(8)
C10 H10 0.9500
C11 C12 1.372(7)
C11 H11 0.9500
C12 F2 1.295(6)
C12 N4 1.340(6)
C13 N2 1.481(6)
C13 C14 1.488(7)
C13 H13A 0.9900
C13 H13B 0.9900
C14 N3 1.352(6)
C14 C15 1.373(7)
C15 C16 1.365(9)
C15 H15 0.9500
C16 C17 1.359(8)
C16 H16 0.9500
C17 C18 1.384(8)
C17 H17 0.9500
C18 F3 1.238(8)
C18 N3 1.339(7)
C19 F5 1.304(8)
C19 F4 1.312(7)
C19 F6 1.340(7)
C19 S1 1.817(6)
C20 F9 1.308(7)
C20 F7 1.312(6)
C20 F8 1.334(7)
C20 S2 1.817(6)
N1 Fe1 2.223(4)
N2 Fe1 2.240(4)
N3 Fe1 2.206(4)
N4 Fe1 2.219(4)
O1 Fe1 2.043(3)
O1 H1W 0.9925
O1 H2W 0.8633
O2 Fe1 2.122(3)
O2 H3W 1.0180
O2 H4W 0.8975
O3 S1 1.430(4)
O4 S1 1.428(4)
O5 S1 1.439(3)
O6 S2 1.433(4)
O7 S2 1.444(4)
O8 S2 1.429(4)

loop_
_geom_torsion_atom_site_label_1
_geom_torsion_atom_site_label_2
_geom_torsion_atom_site_label_3
_geom_torsion_atom_site_label_4
_geom_torsion
F1 C1 C2 C3 178.5(5)
N1 C1 C2 C3 -1.1(9)
C1 C2 C3 C4 1.8(9)
C2 C3 C4 C5 -2.0(9)
C3 C4 C5 N1 1.4(8)
C3 C4 C5 C6 -179.8(5)
N1 C5 C6 N2 34.8(6)
C4 C5 C6 N2 -144.0(5)
N2 C7 C8 N4 29.6(6)
N2 C7 C8 C9 -155.6(4)
N4 C8 C9 C10 2.4(8)
C7 C8 C9 C10 -172.1(5)
C8 C9 C10 C11 -2.1(8)
C9 C10 C11 C12 -0.2(8)
C10 C11 C12 F2 -176.8(5)
C10 C11 C12 N4 2.5(8)
N2 C13 C14 N3 -27.4(7)
N2 C13 C14 C15 157.6(5)
N3 C14 C15 C16 -2.9(9)
C13 C14 C15 C16 171.9(6)
C14 C15 C16 C17 0.5(11)
C15 C16 C17 C18 2.0(11)
C16 C17 C18 F3 173.8(7)
C16 C17 C18 N3 -2.3(10)
F1 C1 N1 C5 -179.1(4)
C2 C1 N1 C5 0.5(8)
F1 C1 N1 Fe1 5.6(7)
C2 C1 N1 Fe1 -174.8(4)
C4 C5 N1 C1 -0.7(7)
C6 C5 N1 C1 -179.5(4)
C4 C5 N1 Fe1 175.3(4)
C6 C5 N1 Fe1 -3.5(5)
C14 C13 N2 C6 145.5(5)
C14 C13 N2 C7 -91.7(6)
C14 C13 N2 Fe1 28.0(6)
C5 C6 N2 C13 -166.9(4)
C5 C6 N2 C7 68.8(5)
C5 C6 N2 Fe1 -47.1(4)
C8 C7 N2 C13 90.9(5)
C8 C7 N2 C6 -145.3(4)
C8 C7 N2 Fe1 -30.4(5)
F3 C18 N3 C14 -176.3(5)
C17 C18 N3 C14 0.0(8)
F3 C18 N3 Fe1 -1.4(8)
C17 C18 N3 Fe1 174.9(4)
C15 C14 N3 C18 2.6(8)
C13 C14 N3 C18 -172.4(5)
C15 C14 N3 Fe1 -172.8(4)
C13 C14 N3 Fe1 12.2(6)
F2 C12 N4 C8 177.0(4)
C11 C12 N4 C8 -2.2(7)
F2 C12 N4 Fe1 4.3(6)
C11 C12 N4 Fe1 -174.9(4)
C9 C8 N4 C12 -0.3(6)
C7 C8 N4 C12 174.3(4)
C9 C8 N4 Fe1 173.5(4)
C7 C8 N4 Fe1 -11.9(5)
F5 C19 S1 O4 58.5(5)
F4 C19 S1 O4 -179.5(5)
F6 C19 S1 O4 -62.5(5)
F5 C19 S1 O3 178.2(4)
F4 C19 S1 O3 -59.8(5)
F6 C19 S1 O3 57.2(5)
F5 C19 S1 O5 -61.7(5)
F4 C19 S1 O5 60.3(6)
F6 C19 S1 O5 177.3(4)
F9 C20 S2 O8 -179.4(5)
F7 C20 S2 O8 -58.4(5)
F8 C20 S2 O8 60.2(5)
F9 C20 S2 O6 -58.2(5)
F7 C20 S2 O6 62.8(5)
F8 C20 S2 O6 -178.6(4)
F9 C20 S2 O7 59.8(5)
F7 C20 S2 O7 -179.2(5)
F8 C20 S2 O7 -60.6(5)
C18 N3 Fe1 O1 3.5(4)
C14 N3 Fe1 O1 178.5(3)
C18 N3 Fe1 O2 94.1(4)
C14 N3 Fe1 O2 -90.9(4)
C18 N3 Fe1 N4 -93.1(4)
C14 N3 Fe1 N4 81.9(4)
C18 N3 Fe1 N1 170.6(4)
C14 N3 Fe1 N1 -14.4(5)
C18 N3 Fe1 N2 -172.3(4)
C14 N3 Fe1 N2 2.7(4)
C12 N4 Fe1 O1 -14.2(4)
C8 N4 Fe1 O1 173.1(3)
C12 N4 Fe1 O2 126.9(6)
C8 N4 Fe1 O2 -45.9(8)
C12 N4 Fe1 N3 91.6(4)
C8 N4 Fe1 N3 -81.2(3)
C12 N4 Fe1 N1 -119.0(4)
C8 N4 Fe1 N1 68.3(3)
C12 N4 Fe1 N2 168.7(4)
C8 N4 Fe1 N2 -4.0(3)
C1 N1 Fe1 O1 -17.7(4)
C5 N1 Fe1 O1 166.8(3)
C1 N1 Fe1 O2 -109.4(4)
C5 N1 Fe1 O2 75.2(3)
C1 N1 Fe1 N3 175.0(4)
C5 N1 Fe1 N3 -0.4(5)
C1 N1 Fe1 N4 82.0(4)
C5 N1 Fe1 N4 -93.4(3)
C1 N1 Fe1 N2 157.7(4)
C5 N1 Fe1 N2 -17.7(3)
C13 N2 Fe1 O2 67.4(3)
C6 N2 Fe1 O2 -53.0(3)
C7 N2 Fe1 O2 -170.1(3)
C13 N2 Fe1 N3 -16.4(3)
C6 N2 Fe1 N3 -136.9(3)
C7 N2 Fe1 N3 106.1(3)
C13 N2 Fe1 N4 -104.3(4)
C6 N2 Fe1 N4 135.2(3)
C7 N2 Fe1 N4 18.2(3)
C13 N2 Fe1 N1 154.7(4)
C6 N2 Fe1 N1 34.2(3)
C7 N2 Fe1 N1 -82.8(3)
